data_4334758
loop_
_publ_author_name
'Misaki Makino'
'Tomoya Ishizuka'
'Shingo Ohzu'
'Jiang Hua'
'Hiroaki Kotani'
'Takahiko Kojima'

_publ_section_title
;
 Synthesis and Characterization of an Azido-Bridged Dinuclear
 Ruthenium(II) Polypyridylamine Complex Forming a Mixed-Valence State
;
_journal_name_full 'Inorganic Chemistry'
_journal_page_first 5507
_journal_page_last 5514
_journal_paper_doi 10.1021/ic400412f
_journal_volume 52
_journal_year 2013
_chemical_formula_sum 'C23 H21 Cl F6 N5 O4 P Ru'
_chemical_formula_weight 712.94
_chemical_name_systematic
; 
 ? 
;
_space_group_IT_number 62
_symmetry_space_group_name_Hall '-P 2ac 2n'
_symmetry_space_group_name_H-M 'P n m a'
_atom_sites_solution_hydrogens geom
_atom_sites_solution_primary direct
_atom_sites_solution_secondary difmap
_audit_creation_method SHELXL-97
_cell_angle_alpha 90.00
_cell_angle_beta 90.00
_cell_angle_gamma 90.00
_cell_formula_units_Z 4
_cell_length_a 9.7749(10)
_cell_length_b 21.936(2)
_cell_length_c 13.4714(14)
_cell_measurement_temperature 120(2)
_cell_volume 2888.6(5)
_computing_structure_refinement 'SHELXL-97 (Sheldrick, 1997)'
_computing_structure_solution 'SHELXS-97 (Sheldrick, 1990)'
_diffrn_ambient_temperature 120(2)
_diffrn_measured_fraction_theta_full 0.946
_diffrn_measured_fraction_theta_max 0.946
_diffrn_radiation_monochromator graphite
_diffrn_radiation_source 'fine-focus sealed tube'
_diffrn_radiation_type MoK\a
_diffrn_radiation_wavelength 0.71073
_diffrn_reflns_av_R_equivalents 0.0331
_diffrn_reflns_av_sigmaI/netI 0.0287
_diffrn_reflns_limit_h_max 13
_diffrn_reflns_limit_h_min -12
_diffrn_reflns_limit_k_max 28
_diffrn_reflns_limit_k_min -22
_diffrn_reflns_limit_l_max 15
_diffrn_reflns_limit_l_min -17
_diffrn_reflns_number 15712
_diffrn_reflns_theta_full 28.50
_diffrn_reflns_theta_max 28.50
_diffrn_reflns_theta_min 1.77
_exptl_absorpt_coefficient_mu 0.768
_exptl_absorpt_correction_T_max 0.9341
_exptl_absorpt_correction_T_min 0.8554
_exptl_absorpt_correction_type multi-scan
_exptl_absorpt_process_details 'SADABS V2008/1 (Bruker AXS)'
_exptl_crystal_density_diffrn 1.639
_exptl_crystal_F_000 1424
_exptl_crystal_size_max 0.21
_exptl_crystal_size_mid 0.17
_exptl_crystal_size_min 0.09
_refine_diff_density_max 1.732
_refine_diff_density_min -1.115
_refine_diff_density_rms 0.123
_refine_ls_extinction_method none
_refine_ls_goodness_of_fit_ref 1.113
_refine_ls_hydrogen_treatment constr
_refine_ls_matrix_type full
_refine_ls_number_parameters 205
_refine_ls_number_reflns 3546
_refine_ls_number_restraints 12
_refine_ls_restrained_S_all 1.149
_refine_ls_R_factor_all 0.0525
_refine_ls_R_factor_gt 0.0442
_refine_ls_shift/su_max 0.001
_refine_ls_shift/su_mean 0.000
_refine_ls_structure_factor_coef Fsqd
_refine_ls_weighting_details 'calc w=1/[\s^2^(Fo^2^)+(0.0667P)^2^+7.1317P] where P=(Fo^2^+2Fc^2^)/3'
_refine_ls_weighting_scheme calc
_refine_ls_wR_factor_gt 0.1305
_refine_ls_wR_factor_ref 0.1345
_reflns_number_gt 2914
_reflns_number_total 3546
_reflns_threshold_expression >2sigma(I)
_cod_data_source_file ic400412f_RuCl04.cif
_cod_data_source_block kyo10
_cod_database_code 4334758

loop_
_symmetry_equiv_pos_as_xyz
'x, y, z'
'-x+1/2, -y, z+1/2'
'x+1/2, -y+1/2, -z+1/2'
'-x, y+1/2, -z'
'-x, -y, -z'
'x-1/2, y, -z-1/2'
'-x-1/2, y-1/2, z-1/2'
'x, -y-1/2, z'

loop_
_atom_site_label
_atom_site_type_symbol
_atom_site_fract_x
_atom_site_fract_y
_atom_site_fract_z
_atom_site_U_iso_or_equiv
_atom_site_adp_type
_atom_site_occupancy
_atom_site_symmetry_multiplicity
_atom_site_calc_flag
_atom_site_refinement_flags
_atom_site_disorder_assembly
_atom_site_disorder_group
Ru1 Ru 0.89445(4) 0.2500 0.49828(3) 0.01356(14) Uani 1 2 d S . .
P1 P 0.5000 0.5000 0.5000 0.0252(3) Uani 1 2 d S . .
Cl1 Cl 0.56131(14) 0.2500 0.54530(10) 0.0303(3) Uani 1 2 d S . .
F1 F 0.5997(3) 0.51465(13) 0.4100(2) 0.0477(8) Uani 1 1 d . . .
F2 F 0.6271(3) 0.48104(14) 0.5671(2) 0.0497(8) Uani 1 1 d . . .
F3 F 0.4855(3) 0.43082(12) 0.4644(2) 0.0370(6) Uani 1 1 d . . .
O1 O 0.7028(4) 0.2500 0.5791(3) 0.0257(8) Uani 1 2 d S A .
N1 N 1.0742(4) 0.2500 0.4259(3) 0.0148(8) Uani 1 2 d S . .
N2 N 0.8463(3) 0.18639(13) 0.3924(2) 0.0165(6) Uani 1 1 d . . .
N3 N 0.9862(3) 0.31530(13) 0.5851(2) 0.0162(6) Uani 1 1 d . . .
C1 C 1.0192(5) 0.2500 0.3195(3) 0.0162(9) Uani 1 2 d S . .
H1 H 1.0943 0.2500 0.2691 0.019 Uiso 1 2 calc SR . .
C2 C 0.9277(3) 0.19428(16) 0.3106(3) 0.0176(7) Uani 1 1 d . . .
C3 C 0.9222(4) 0.15686(16) 0.2287(3) 0.0191(7) Uani 1 1 d . . .
H2 H 0.9790 0.1641 0.1727 0.023 Uiso 1 1 calc R . .
C4 C 0.8305(4) 0.10781(16) 0.2303(3) 0.0210(7) Uani 1 1 d . . .
H3 H 0.8244 0.0808 0.1754 0.025 Uiso 1 1 calc R . .
C5 C 0.7491(4) 0.09925(17) 0.3129(3) 0.0221(7) Uani 1 1 d . . .
H4 H 0.6861 0.0663 0.3149 0.027 Uiso 1 1 calc R . .
C6 C 0.7591(4) 0.13872(16) 0.3930(3) 0.0191(7) Uani 1 1 d . . .
H5 H 0.7031 0.1320 0.4496 0.023 Uiso 1 1 calc R . .
C7 C 1.1539(4) 0.30694(16) 0.4513(2) 0.0181(7) Uani 1 1 d . . .
H6 H 1.1382 0.3382 0.3995 0.022 Uiso 1 1 calc R . .
H7 H 1.2528 0.2974 0.4526 0.022 Uiso 1 1 calc R . .
C8 C 1.1109(3) 0.33196(15) 0.5512(3) 0.0168(7) Uani 1 1 d . . .
C9 C 1.1921(4) 0.37362(16) 0.6012(3) 0.0200(7) Uani 1 1 d . . .
H8 H 1.2797 0.3843 0.5763 0.024 Uiso 1 1 calc R . .
C10 C 1.1437(4) 0.39931(17) 0.6879(3) 0.0232(7) Uani 1 1 d . . .
H9 H 1.1974 0.4283 0.7230 0.028 Uiso 1 1 calc R . .
C11 C 1.0158(4) 0.38240(16) 0.7232(3) 0.0219(7) Uani 1 1 d . . .
H10 H 0.9804 0.3998 0.7825 0.026 Uiso 1 1 calc R . .
C12 C 0.9410(4) 0.34012(16) 0.6710(3) 0.0198(7) Uani 1 1 d . . .
H11 H 0.8545 0.3279 0.6961 0.024 Uiso 1 1 calc R . .
O2 O 0.5162(5) 0.2500 0.4437(3) 0.0356(10) Uani 1 2 d S A .
O5 O 0.5193(6) 0.3203(3) 0.5763(4) 0.0278(12) Uani 0.48 1 d PU A 1
O6 O 0.4684(6) 0.2792(3) 0.6174(4) 0.0392(14) Uani 0.52 1 d PU . 2

loop_
_atom_site_aniso_label
_atom_site_aniso_U_11
_atom_site_aniso_U_22
_atom_site_aniso_U_33
_atom_site_aniso_U_23
_atom_site_aniso_U_13
_atom_site_aniso_U_12
Ru1 0.0106(2) 0.0181(2) 0.0119(2) 0.000 0.00109(13) 0.000
P1 0.0220(7) 0.0253(7) 0.0283(8) -0.0047(5) 0.0013(5) -0.0014(5)
Cl1 0.0182(6) 0.0484(8) 0.0242(7) 0.000 0.0006(5) 0.000
F1 0.0561(19) 0.0375(15) 0.0495(17) -0.0049(13) 0.0195(14) -0.0044(13)
F2 0.0403(17) 0.0484(17) 0.0602(19) -0.0039(15) -0.0177(15) 0.0029(13)
F3 0.0365(14) 0.0298(13) 0.0447(15) -0.0100(11) 0.0021(12) -0.0031(11)
O1 0.0128(17) 0.050(2) 0.0147(17) 0.000 0.0015(14) 0.000
N1 0.0133(18) 0.0182(19) 0.0130(18) 0.000 0.0016(15) 0.000
N2 0.0130(13) 0.0205(14) 0.0159(13) 0.0009(11) 0.0003(11) 0.0011(11)
N3 0.0160(14) 0.0184(13) 0.0141(13) -0.0004(11) -0.0005(11) 0.0006(11)
C1 0.018(2) 0.016(2) 0.015(2) 0.000 0.0022(18) 0.000
C2 0.0125(15) 0.0234(17) 0.0169(16) 0.0019(13) 0.0007(13) 0.0013(13)
C3 0.0180(16) 0.0234(17) 0.0160(16) -0.0001(13) 0.0003(13) 0.0033(13)
C4 0.0213(18) 0.0226(16) 0.0191(16) -0.0045(13) -0.0034(13) 0.0067(14)
C5 0.0184(17) 0.0223(17) 0.0257(18) -0.0012(14) -0.0014(14) -0.0025(13)
C6 0.0160(16) 0.0214(17) 0.0200(16) 0.0015(13) -0.0009(13) 0.0006(13)
C7 0.0146(16) 0.0231(16) 0.0165(16) -0.0011(13) 0.0030(12) -0.0039(13)
C8 0.0160(16) 0.0164(15) 0.0180(17) 0.0036(13) -0.0018(12) 0.0007(12)
C9 0.0167(17) 0.0201(16) 0.0233(17) -0.0001(13) -0.0032(13) -0.0012(13)
C10 0.0255(19) 0.0210(17) 0.0231(18) -0.0026(14) -0.0035(15) -0.0015(14)
C11 0.0267(19) 0.0207(17) 0.0182(17) -0.0022(13) -0.0004(14) 0.0012(14)
C12 0.0215(18) 0.0213(17) 0.0165(16) 0.0001(13) 0.0026(14) 0.0026(13)
O2 0.033(2) 0.050(3) 0.024(2) 0.000 -0.0112(18) 0.000
O5 0.0302(19) 0.0261(19) 0.0271(19) -0.0087(16) -0.0029(16) 0.0130(16)
O6 0.023(2) 0.059(3) 0.035(2) -0.028(2) 0.0016(19) 0.011(2)

loop_
_atom_type_symbol
_atom_type_description
_atom_type_scat_dispersion_real
_atom_type_scat_dispersion_imag
_atom_type_scat_source
C C 0.0033 0.0016 'International Tables Vol C Tables 4.2.6.8 and 6.1.1.4'
H H 0.0000 0.0000 'International Tables Vol C Tables 4.2.6.8 and 6.1.1.4'
N N 0.0061 0.0033 'International Tables Vol C Tables 4.2.6.8 and 6.1.1.4'
O O 0.0106 0.0060 'International Tables Vol C Tables 4.2.6.8 and 6.1.1.4'
F F 0.0171 0.0103 'International Tables Vol C Tables 4.2.6.8 and 6.1.1.4'
P P 0.1023 0.0942 'International Tables Vol C Tables 4.2.6.8 and 6.1.1.4'
Ru Ru -1.2594 0.8363 'International Tables Vol C Tables 4.2.6.8 and 6.1.1.4'
Cl Cl 0.1484 0.1585 'International Tables Vol C Tables 4.2.6.8 and 6.1.1.4'

loop_
_geom_angle_atom_site_label_1
_geom_angle_atom_site_label_2
_geom_angle_atom_site_label_3
_geom_angle
_geom_angle_site_symmetry_1
_geom_angle_site_symmetry_3
N1 Ru1 N2 82.13(12) . .
N1 Ru1 N2 82.13(12) . 8_565
N2 Ru1 N2 85.77(16) . 8_565
N1 Ru1 N3 83.97(12) . .
N2 Ru1 N3 166.05(11) . .
N2 Ru1 N3 91.26(11) 8_565 .
N1 Ru1 N3 83.97(12) . 8_565
N2 Ru1 N3 91.26(11) . 8_565
N2 Ru1 N3 166.05(11) 8_565 8_565
N3 Ru1 N3 88.36(16) . 8_565
N1 Ru1 O1 178.85(15) . .
N2 Ru1 O1 98.71(11) . .
N2 Ru1 O1 98.71(10) 8_565 .
N3 Ru1 O1 95.21(10) . .
N3 Ru1 O1 95.21(11) 8_565 .
F1 P1 F1 180.000(1) . 5_666
F1 P1 F2 89.60(18) . 5_666
F1 P1 F2 90.40(18) 5_666 5_666
F1 P1 F2 90.40(18) . .
F1 P1 F2 89.60(18) 5_666 .
F2 P1 F2 180.000(1) 5_666 .
F1 P1 F3 91.01(14) . .
F1 P1 F3 88.99(15) 5_666 .
F2 P1 F3 90.50(15) 5_666 .
F2 P1 F3 89.50(15) . .
F1 P1 F3 88.99(15) . 5_666
F1 P1 F3 91.01(14) 5_666 5_666
F2 P1 F3 89.50(15) 5_666 5_666
F2 P1 F3 90.50(15) . 5_666
F3 P1 F3 180.00(6) . 5_666
O2 Cl1 O1 126.1(2) . .
O2 Cl1 O6 115.9(3) . 8_565
O1 Cl1 O6 112.2(3) . 8_565
O2 Cl1 O6 115.9(3) . .
O1 Cl1 O6 112.2(3) . .
O6 Cl1 O6 51.4(6) 8_565 .
O2 Cl1 O5 99.5(2) . 8_565
O1 Cl1 O5 99.0(2) . 8_565
O6 Cl1 O5 43.5(3) 8_565 8_565
O6 Cl1 O5 94.9(4) . 8_565
O2 Cl1 O5 99.5(2) . .
O1 Cl1 O5 99.0(2) . .
O6 Cl1 O5 94.9(4) 8_565 .
O6 Cl1 O5 43.5(3) . .
O5 Cl1 O5 138.4(5) 8_565 .
Cl1 O1 Ru1 131.6(2) . .
C7 N1 C7 111.5(4) 8_565 .
C7 N1 C1 113.2(2) 8_565 .
C7 N1 C1 113.2(2) . .
C7 N1 Ru1 109.9(2) 8_565 .
C7 N1 Ru1 109.9(2) . .
C1 N1 Ru1 98.5(3) . .
C6 N2 C2 118.0(3) . .
C6 N2 Ru1 131.9(2) . .
C2 N2 Ru1 109.9(2) . .
C12 N3 C8 118.3(3) . .
C12 N3 Ru1 128.7(2) . .
C8 N3 Ru1 112.9(2) . .
C2 C1 C2 107.1(4) . 8_565
C2 C1 N1 106.3(3) . .
C2 C1 N1 106.3(3) 8_565 .
N2 C2 C3 123.2(3) . .
N2 C2 C1 112.4(3) . .
C3 C2 C1 124.4(3) . .
C2 C3 C4 118.0(3) . .
C5 C4 C3 119.1(3) . .
C4 C5 C6 120.1(3) . .
N2 C6 C5 121.6(3) . .
N1 C7 C8 111.0(3) . .
N3 C8 C9 122.0(3) . .
N3 C8 C7 117.0(3) . .
C9 C8 C7 120.9(3) . .
C10 C9 C8 119.0(3) . .
C9 C10 C11 119.3(3) . .
C12 C11 C10 118.9(3) . .
N3 C12 C11 122.4(3) . .
O6 O6 Cl1 64.3(3) 8_565 .

loop_
_geom_bond_atom_site_label_1
_geom_bond_atom_site_label_2
_geom_bond_distance
_geom_bond_site_symmetry_2
Ru1 N1 2.009(4) .
Ru1 N2 2.050(3) .
Ru1 N2 2.050(3) 8_565
Ru1 N3 2.055(3) .
Ru1 N3 2.055(3) 8_565
Ru1 O1 2.167(4) .
P1 F1 1.588(3) .
P1 F1 1.588(3) 5_666
P1 F2 1.592(3) 5_666
P1 F2 1.592(3) .
P1 F3 1.598(2) .
P1 F3 1.598(2) 5_666
Cl1 O2 1.438(4) .
Cl1 O1 1.456(4) .
Cl1 O6 1.476(5) 8_565
Cl1 O6 1.476(5) .
Cl1 O5 1.651(5) 8_565
Cl1 O5 1.651(5) .
N1 C7 1.511(4) 8_565
N1 C7 1.511(4) .
N1 C1 1.531(6) .
N2 C6 1.350(5) .
N2 C2 1.369(4) .
N3 C12 1.352(4) .
N3 C8 1.353(4) .
C1 C2 1.519(4) .
C1 C2 1.519(4) 8_565
C2 C3 1.377(5) .
C3 C4 1.401(5) .
C4 C5 1.381(5) .
C5 C6 1.387(5) .
C7 C8 1.512(5) .
C8 C9 1.386(5) .
C9 C10 1.380(5) .
C10 C11 1.389(5) .
C11 C12 1.374(5) .
O6 O6 1.281(13) 8_565

loop_
_geom_torsion_atom_site_label_1
_geom_torsion_atom_site_label_2
_geom_torsion_atom_site_label_3
_geom_torsion_atom_site_label_4
_geom_torsion
_geom_torsion_site_symmetry_1
_geom_torsion_site_symmetry_4
O2 Cl1 O1 Ru1 0.0 . .
O6 Cl1 O1 Ru1 152.0(3) 8_565 .
O6 Cl1 O1 Ru1 -152.0(3) . .
O5 Cl1 O1 Ru1 108.8(2) 8_565 .
O5 Cl1 O1 Ru1 -108.8(2) . .
N1 Ru1 O1 Cl1 180.001(17) . .
N2 Ru1 O1 Cl1 -43.51(8) . .
N2 Ru1 O1 Cl1 43.51(8) 8_565 .
N3 Ru1 O1 Cl1 135.59(8) . .
N3 Ru1 O1 Cl1 -135.59(8) 8_565 .
N2 Ru1 N1 C7 -75.1(2) . 8_565
N2 Ru1 N1 C7 -161.9(3) 8_565 8_565
N3 Ru1 N1 C7 106.0(3) . 8_565
N3 Ru1 N1 C7 17.0(2) 8_565 8_565
O1 Ru1 N1 C7 61.5(2) . 8_565
N2 Ru1 N1 C7 161.9(3) . .
N2 Ru1 N1 C7 75.1(2) 8_565 .
N3 Ru1 N1 C7 -17.0(2) . .
N3 Ru1 N1 C7 -106.0(2) 8_565 .
O1 Ru1 N1 C7 -61.5(2) . .
N2 Ru1 N1 C1 43.40(8) . .
N2 Ru1 N1 C1 -43.40(8) 8_565 .
N3 Ru1 N1 C1 -135.51(8) . .
N3 Ru1 N1 C1 135.51(8) 8_565 .
O1 Ru1 N1 C1 179.999(15) . .
N1 Ru1 N2 C6 151.4(3) . .
N2 Ru1 N2 C6 -126.0(3) 8_565 .
N3 Ru1 N2 C6 155.9(4) . .
N3 Ru1 N2 C6 67.7(3) 8_565 .
O1 Ru1 N2 C6 -27.8(3) . .
N1 Ru1 N2 C2 -23.9(2) . .
N2 Ru1 N2 C2 58.7(3) 8_565 .
N3 Ru1 N2 C2 -19.4(6) . .
N3 Ru1 N2 C2 -107.7(2) 8_565 .
O1 Ru1 N2 C2 156.9(2) . .
N1 Ru1 N3 C12 -170.7(3) . .
N2 Ru1 N3 C12 -175.2(4) . .
N2 Ru1 N3 C12 107.3(3) 8_565 .
N3 Ru1 N3 C12 -86.6(3) 8_565 .
O1 Ru1 N3 C12 8.5(3) . .
N1 Ru1 N3 C8 5.8(2) . .
N2 Ru1 N3 C8 1.3(6) . .
N2 Ru1 N3 C8 -76.1(2) 8_565 .
N3 Ru1 N3 C8 89.9(2) 8_565 .
O1 Ru1 N3 C8 -175.0(2) . .
C7 N1 C1 C2 59.0(4) 8_565 .
C7 N1 C1 C2 -172.9(3) . .
Ru1 N1 C1 C2 -56.9(2) . .
C7 N1 C1 C2 172.9(3) 8_565 8_565
C7 N1 C1 C2 -59.0(4) . 8_565
Ru1 N1 C1 C2 56.9(2) . 8_565
C6 N2 C2 C3 1.5(5) . .
Ru1 N2 C2 C3 177.6(3) . .
C6 N2 C2 C1 179.3(3) . .
Ru1 N2 C2 C1 -4.7(3) . .
C2 C1 C2 N2 -70.9(4) 8_565 .
N1 C1 C2 N2 42.4(4) . .
C2 C1 C2 C3 106.8(4) 8_565 .
N1 C1 C2 C3 -139.9(4) . .
N2 C2 C3 C4 -1.2(5) . .
C1 C2 C3 C4 -178.6(3) . .
C2 C3 C4 C5 0.5(5) . .
C3 C4 C5 C6 -0.3(5) . .
C2 N2 C6 C5 -1.3(5) . .
Ru1 N2 C6 C5 -176.3(3) . .
C4 C5 C6 N2 0.7(5) . .
C7 N1 C7 C8 -97.3(4) 8_565 .
C1 N1 C7 C8 133.8(3) . .
Ru1 N1 C7 C8 24.8(3) . .
C12 N3 C8 C9 -0.5(5) . .
Ru1 N3 C8 C9 -177.4(3) . .
C12 N3 C8 C7 -175.7(3) . .
Ru1 N3 C8 C7 7.4(4) . .
N1 C7 C8 N3 -21.6(4) . .
N1 C7 C8 C9 163.1(3) . .
N3 C8 C9 C10 -0.6(5) . .
C7 C8 C9 C10 174.4(3) . .
C8 C9 C10 C11 0.6(5) . .
C9 C10 C11 C12 0.4(5) . .
C8 N3 C12 C11 1.5(5) . .
Ru1 N3 C12 C11 177.9(3) . .
C10 C11 C12 N3 -1.5(6) . .
O2 Cl1 O6 O6 103.5(2) . 8_565
O1 Cl1 O6 O6 -101.4(2) . 8_565
O5 Cl1 O6 O6 0.5(2) 8_565 8_565
O5 Cl1 O6 O6 179.3(3) . 8_565
